data_4032824
loop_
_publ_author_name
'Chu, Haoke'
'Dai, Qiang'
'Jiang, Yan'
'Cheng, Jiang'

_publ_section_title
;
 Synthesis of 2-Amino-3-hydroxy-3H-indoles via Palladium-Catalyzed One-Pot
 Reaction of Isonitriles, Oxygen, and N-Tosylhydrazones Derived from
 2-Acylanilines.
;
_journal_issue 15
_journal_name_full 'The Journal of organic chemistry'
_journal_page_first 8267
_journal_page_last 8272
_journal_paper_doi 10.1021/acs.joc.7b01195
_journal_volume 82
_journal_year 2017
_chemical_formula_moiety 'C15 H14 N2 O'
_chemical_formula_sum 'C15 H14 N2 O'
_chemical_formula_weight 238.28
_chemical_name_systematic
;
 ? 
;
_space_group_crystal_system monoclinic
_space_group_IT_number 14
_space_group_name_Hall '-P 2ybc'
_space_group_name_H-M_alt 'P 1 21/c 1'
_symmetry_space_group_name_Hall '-P 2ybc'
_symmetry_space_group_name_H-M 'P 1 21/c 1'
_atom_sites_solution_hydrogens geom
_audit_creation_date 2016-08-05
_audit_creation_method
;
Olex2 1.2-beta
(compiled 2016.07.26 svn.r3321 for OlexSys, GUI svn.r5206)
;
_cell_angle_alpha 90
_cell_angle_beta 110.369(5)
_cell_angle_gamma 90
_cell_formula_units_Z 4
_cell_length_a 10.415(2)
_cell_length_b 12.716(3)
_cell_length_c 10.387(2)
_cell_measurement_reflns_used 2387
_cell_measurement_temperature 296(2)
_cell_measurement_theta_max 26.376
_cell_measurement_theta_min 2.630
_cell_volume 1289.6(5)
_computing_molecular_graphics 'Olex2 (Dolomanov et al., 2009)'
_computing_publication_material 'Olex2 (Dolomanov et al., 2009)'
_computing_structure_refinement 'ShelXL (Sheldrick, 2015)'
_computing_structure_solution 'SHELXS-97 (Sheldrick, 1990)'
_diffrn_ambient_temperature 296.15
_diffrn_measured_fraction_theta_full 0.997
_diffrn_measured_fraction_theta_max 0.985
_diffrn_measurement_device_type 'CCD area detector'
_diffrn_measurement_method 'phi and omega scans'
_diffrn_radiation_monochromator graphite
_diffrn_radiation_type MoK\a
_diffrn_radiation_wavelength 0.71073
_diffrn_reflns_av_R_equivalents 0.0724
_diffrn_reflns_av_unetI/netI 0.0700
_diffrn_reflns_Laue_measured_fraction_full 0.997
_diffrn_reflns_Laue_measured_fraction_max 0.985
_diffrn_reflns_limit_h_max 11
_diffrn_reflns_limit_h_min -13
_diffrn_reflns_limit_k_max 14
_diffrn_reflns_limit_k_min -16
_diffrn_reflns_limit_l_max 13
_diffrn_reflns_limit_l_min -13
_diffrn_reflns_number 8049
_diffrn_reflns_point_group_measured_fraction_full 0.997
_diffrn_reflns_point_group_measured_fraction_max 0.985
_diffrn_reflns_theta_full 25.242
_diffrn_reflns_theta_max 27.390
_diffrn_reflns_theta_min 2.086
_exptl_absorpt_coefficient_mu 0.078
_exptl_absorpt_correction_T_max 0.7455
_exptl_absorpt_correction_T_min 0.5287
_exptl_absorpt_correction_type multi-scan
_exptl_absorpt_process_details
;
SADABS-2008/1 (Bruker,2008) was used for absorption correction.
wR2(int) was 0.0837 before and 0.0537 after correction.
The Ratio of minimum to maximum transmission is 0.7092.
The \l/2 correction factor is Not present.
;
_exptl_crystal_colour colourless
_exptl_crystal_colour_primary colourless
_exptl_crystal_density_diffrn 1.227
_exptl_crystal_density_method 'not measured'
_exptl_crystal_description block
_exptl_crystal_F_000 504
_refine_diff_density_max 0.296
_refine_diff_density_min -0.256
_refine_diff_density_rms 0.062
_refine_ls_extinction_method none
_refine_ls_goodness_of_fit_ref 1.042
_refine_ls_hydrogen_treatment constr
_refine_ls_matrix_type full
_refine_ls_number_parameters 165
_refine_ls_number_reflns 2899
_refine_ls_number_restraints 0
_refine_ls_restrained_S_all 1.042
_refine_ls_R_factor_all 0.0890
_refine_ls_R_factor_gt 0.0580
_refine_ls_shift/su_max 0.000
_refine_ls_shift/su_mean 0.000
_refine_ls_structure_factor_coef Fsqd
_refine_ls_weighting_details 'w=1/[\s^2^(Fo^2^)+(0.0902P)^2^+0.1036P] where P=(Fo^2^+2Fc^2^)/3'
_refine_ls_weighting_scheme calc
_refine_ls_wR_factor_gt 0.1484
_refine_ls_wR_factor_ref 0.1724
_reflns_Friedel_coverage 0.000
_reflns_number_gt 2022
_reflns_number_total 2899
_reflns_threshold_expression 'I > 2\s(I)'
_cod_data_source_file jo7b01195_si_002.cif
_cod_data_source_block c
_cod_database_code 4032824
_shelx_space_group_comment
;
The symmetry employed for this shelxl refinement is uniquely defined
by the following loop, which should always be used as a source of
symmetry information in preference to the above space-group names.
They are only intended as comments.
;
_olex2_refinement_description
;
1. Fixed Uiso
 At 1.2 times of:
  All C(H) groups, All N(H) groups
 At 1.5 times of:
  All C(H,H,H) groups, All O(H) groups
2.a Aromatic/amide H refined with riding coordinates:
 N2(H2), C5(H5), C7(H7), C8(H8), C9(H9), C10(H10), C11(H11), C12(H12),
 C13(H13), C14(H14)
2.b Idealised Me refined as rotating group:
 C18(H18A,H18B,H18C)
2.c Idealised tetrahedral OH refined as rotating group:
 O1(H1)
;
_shelx_shelxl_version_number 2014/7
_olex2_submission_special_instructions 'No special instructions were received'

loop_
_space_group_symop_operation_xyz
'x, y, z'
'-x, y+1/2, -z+1/2'
'-x, -y, -z'
'x, -y-1/2, z-1/2'

loop_
_atom_site_label
_atom_site_type_symbol
_atom_site_fract_x
_atom_site_fract_y
_atom_site_fract_z
_atom_site_U_iso_or_equiv
_atom_site_adp_type
_atom_site_occupancy
_atom_site_site_symmetry_order
_atom_site_calc_flag
_atom_site_refinement_flags_posn
O1 O 0.89585(13) 0.10936(9) -0.13971(13) 0.0401(4) Uani 1 1 d .
H1 H 0.9285 0.0500 -0.1298 0.060 Uiso 1 1 calc GR
N1 N 1.00680(15) 0.09164(11) 0.16758(16) 0.0391(4) Uani 1 1 d .
N2 N 0.87034(14) 0.24740(10) 0.12697(15) 0.0344(4) Uani 1 1 d .
H2 H 0.9044 0.2771 0.2060 0.041 Uiso 1 1 calc R
C2 C 0.81879(17) 0.12273(12) -0.05240(18) 0.0330(4) Uani 1 1 d .
C3 C 1.08862(19) 0.12366(13) 0.30206(19) 0.0386(4) Uani 1 1 d .
C4 C 0.76616(16) 0.29076(13) 0.01415(18) 0.0330(4) Uani 1 1 d .
C5 C 0.70440(19) 0.38822(13) 0.0030(2) 0.0409(5) Uani 1 1 d .
H5 H 0.7280 0.4350 0.0764 0.049 Uiso 1 1 calc R
C6 C 0.73175(17) 0.22076(13) -0.09517(19) 0.0347(4) Uani 1 1 d .
C7 C 0.63330(18) 0.24658(15) -0.2183(2) 0.0441(5) Uani 1 1 d .
H7 H 0.6094 0.1996 -0.2915 0.053 Uiso 1 1 calc R
C8 C 0.6056(2) 0.41319(15) -0.1225(2) 0.0479(5) Uani 1 1 d .
H8 H 0.5623 0.4782 -0.1332 0.057 Uiso 1 1 calc R
C9 C 1.0410(2) 0.11539(19) 0.4111(2) 0.0568(6) Uani 1 1 d .
H9 H 0.9517 0.0936 0.3963 0.068 Uiso 1 1 calc R
C10 C 1.2224(2) 0.15529(15) 0.3278(2) 0.0494(5) Uani 1 1 d .
H10 H 1.2557 0.1595 0.2557 0.059 Uiso 1 1 calc R
C11 C 0.5698(2) 0.34436(16) -0.2317(2) 0.0514(5) Uani 1 1 d .
H11 H 0.5031 0.3632 -0.3145 0.062 Uiso 1 1 calc R
C12 C 1.1286(3) 0.1402(2) 0.5426(2) 0.0707(8) Uani 1 1 d .
H12 H 1.0971 0.1351 0.6159 0.085 Uiso 1 1 calc R
C13 C 1.3065(3) 0.18050(17) 0.4581(3) 0.0617(6) Uani 1 1 d .
H13 H 1.3953 0.2036 0.4735 0.074 Uiso 1 1 calc R
C14 C 1.2595(3) 0.17167(19) 0.5661(2) 0.0673(7) Uani 1 1 d .
H14 H 1.3172 0.1872 0.6549 0.081 Uiso 1 1 calc R
C16 C 0.91061(16) 0.15137(12) 0.09431(18) 0.0313(4) Uani 1 1 d .
C18 C 0.7343(2) 0.02537(15) -0.0504(2) 0.0512(5) Uani 1 1 d .
H18A H 0.6714 0.0117 -0.1413 0.077 Uiso 1 1 calc GR
H18B H 0.6841 0.0370 0.0103 0.077 Uiso 1 1 calc GR
H18C H 0.7941 -0.0339 -0.0187 0.077 Uiso 1 1 calc GR

loop_
_atom_site_aniso_label
_atom_site_aniso_U_11
_atom_site_aniso_U_22
_atom_site_aniso_U_33
_atom_site_aniso_U_23
_atom_site_aniso_U_13
_atom_site_aniso_U_12
O1 0.0555(8) 0.0340(7) 0.0324(7) 0.0012(5) 0.0172(6) 0.0102(5)
N1 0.0460(8) 0.0355(8) 0.0309(8) -0.0025(6) 0.0071(7) 0.0081(6)
N2 0.0408(8) 0.0305(7) 0.0280(8) -0.0056(6) 0.0072(6) 0.0027(6)
C2 0.0375(9) 0.0298(8) 0.0308(9) -0.0038(7) 0.0107(7) 0.0011(7)
C3 0.0484(10) 0.0320(9) 0.0306(10) -0.0019(7) 0.0076(8) 0.0131(7)
C4 0.0329(8) 0.0304(8) 0.0342(9) -0.0009(7) 0.0098(7) -0.0003(7)
C5 0.0448(10) 0.0310(9) 0.0444(11) -0.0045(8) 0.0122(8) 0.0031(7)
C6 0.0328(8) 0.0341(9) 0.0343(10) -0.0024(7) 0.0078(7) 0.0021(7)
C7 0.0411(10) 0.0493(11) 0.0352(11) -0.0093(9) 0.0050(8) 0.0062(8)
C8 0.0467(11) 0.0373(9) 0.0536(13) 0.0015(9) 0.0099(9) 0.0102(8)
C9 0.0493(12) 0.0801(15) 0.0401(12) -0.0004(11) 0.0143(10) 0.0195(11)
C10 0.0601(12) 0.0424(10) 0.0421(12) -0.0018(9) 0.0134(10) -0.0037(9)
C11 0.0458(11) 0.0552(12) 0.0432(12) 0.0045(10) 0.0026(9) 0.0133(9)
C12 0.0778(17) 0.0992(18) 0.0333(12) -0.0038(12) 0.0171(11) 0.0379(14)
C13 0.0600(13) 0.0553(13) 0.0570(15) -0.0116(11) 0.0042(11) -0.0036(10)
C14 0.0684(16) 0.0713(16) 0.0442(14) -0.0196(12) -0.0034(11) 0.0239(12)
C16 0.0355(9) 0.0282(8) 0.0309(9) -0.0020(7) 0.0125(7) -0.0003(7)
C18 0.0544(12) 0.0400(10) 0.0568(13) -0.0079(10) 0.0162(10) -0.0106(9)

loop_
_atom_type_symbol
_atom_type_description
_atom_type_scat_dispersion_real
_atom_type_scat_dispersion_imag
_atom_type_scat_source
C C 0.0033 0.0016 'International Tables Vol C Tables 4.2.6.8 and 6.1.1.4'
H H 0.0000 0.0000 'International Tables Vol C Tables 4.2.6.8 and 6.1.1.4'
N N 0.0061 0.0033 'International Tables Vol C Tables 4.2.6.8 and 6.1.1.4'
O O 0.0106 0.0060 'International Tables Vol C Tables 4.2.6.8 and 6.1.1.4'

loop_
_geom_angle_atom_site_label_1
_geom_angle_atom_site_label_2
_geom_angle_atom_site_label_3
_geom_angle
C2 O1 H1 109.5
C16 N1 C3 119.59(14)
C4 N2 H2 124.5
C16 N2 H2 124.5
C16 N2 C4 110.94(14)
O1 C2 C6 109.03(14)
O1 C2 C16 111.62(13)
O1 C2 C18 111.75(14)
C6 C2 C16 101.45(13)
C6 C2 C18 112.54(14)
C18 C2 C16 110.02(15)
C9 C3 N1 121.19(18)
C10 C3 N1 119.52(17)
C10 C3 C9 119.06(19)
C5 C4 N2 128.62(17)
C5 C4 C6 121.75(17)
C6 C4 N2 109.61(14)
C4 C5 H5 121.5
C4 C5 C8 117.07(18)
C8 C5 H5 121.5
C4 C6 C2 109.28(15)
C7 C6 C2 130.36(16)
C7 C6 C4 120.36(16)
C6 C7 H7 120.6
C6 C7 C11 118.81(18)
C11 C7 H7 120.6
C5 C8 H8 119.1
C11 C8 C5 121.85(18)
C11 C8 H8 119.1
C3 C9 H9 120.5
C12 C9 C3 119.0(2)
C12 C9 H9 120.5
C3 C10 H10 119.5
C13 C10 C3 120.9(2)
C13 C10 H10 119.5
C7 C11 H11 119.9
C8 C11 C7 120.16(19)
C8 C11 H11 119.9
C9 C12 H12 119.4
C14 C12 C9 121.2(2)
C14 C12 H12 119.4
C10 C13 H13 120.0
C10 C13 C14 120.0(2)
C14 C13 H13 120.0
C12 C14 C13 119.8(2)
C12 C14 H14 120.1
C13 C14 H14 120.1
N1 C16 N2 128.79(17)
N1 C16 C2 122.64(15)
N2 C16 C2 108.57(14)
C2 C18 H18A 109.5
C2 C18 H18B 109.5
C2 C18 H18C 109.5
H18A C18 H18B 109.5
H18A C18 H18C 109.5
H18B C18 H18C 109.5

loop_
_geom_bond_atom_site_label_1
_geom_bond_atom_site_label_2
_geom_bond_distance
O1 H1 0.8200
O1 C2 1.415(2)
N1 C3 1.419(2)
N1 C16 1.276(2)
N2 H2 0.8600
N2 C4 1.403(2)
N2 C16 1.372(2)
C2 C6 1.514(2)
C2 C16 1.535(2)
C2 C18 1.523(2)
C3 C9 1.390(3)
C3 C10 1.384(3)
C4 C5 1.382(2)
C4 C6 1.388(2)
C5 H5 0.9300
C5 C8 1.388(3)
C6 C7 1.372(3)
C7 H7 0.9300
C7 C11 1.392(3)
C8 H8 0.9300
C8 C11 1.377(3)
C9 H9 0.9300
C9 C12 1.389(3)
C10 H10 0.9300
C10 C13 1.369(3)
C11 H11 0.9300
C12 H12 0.9300
C12 C14 1.360(4)
C13 H13 0.9300
C13 C14 1.376(4)
C14 H14 0.9300
C18 H18A 0.9600
C18 H18B 0.9600
C18 H18C 0.9600

loop_
_geom_torsion_atom_site_label_1
_geom_torsion_atom_site_label_2
_geom_torsion_atom_site_label_3
_geom_torsion_atom_site_label_4
_geom_torsion
O1 C2 C6 C4 -120.37(16)
O1 C2 C6 C7 58.8(2)
O1 C2 C16 N1 -60.1(2)
O1 C2 C16 N2 119.85(14)
N1 C3 C9 C12 175.12(19)
N1 C3 C10 C13 -176.00(18)
N2 C4 C5 C8 178.26(17)
N2 C4 C6 C2 0.32(19)
N2 C4 C6 C7 -178.94(16)
C2 C6 C7 C11 -178.51(18)
C3 N1 C16 N2 -0.5(3)
C3 N1 C16 C2 179.38(15)
C3 C9 C12 C14 -0.3(4)
C3 C10 C13 C14 1.9(3)
C4 N2 C16 N1 175.91(17)
C4 N2 C16 C2 -3.99(18)
C4 C5 C8 C11 0.1(3)
C4 C6 C7 C11 0.6(3)
C5 C4 C6 C2 178.65(15)
C5 C4 C6 C7 -0.6(3)
C5 C8 C11 C7 -0.1(3)
C6 C2 C16 N1 -176.04(15)
C6 C2 C16 N2 3.87(17)
C6 C4 C5 C8 0.3(3)
C6 C7 C11 C8 -0.2(3)
C9 C3 C10 C13 -1.4(3)
C9 C12 C14 C13 0.7(4)
C10 C3 C9 C12 0.7(3)
C10 C13 C14 C12 -1.5(3)
C16 N1 C3 C9 78.1(2)
C16 N1 C3 C10 -107.5(2)
C16 N2 C4 C5 -175.82(17)
C16 N2 C4 C6 2.36(19)
C16 C2 C6 C4 -2.49(17)
C16 C2 C6 C7 176.68(18)
C18 C2 C6 C4 115.05(17)
C18 C2 C6 C7 -65.8(3)
C18 C2 C16 N1 64.6(2)
C18 C2 C16 N2 -115.48(15)
